data_8100260
loop_
_publ_author_name
'Greatrex, B. W.'
'Kimber, M. C.'
'Taylor, D. K.'
'Tiekink, E. R. T.'

_publ_section_title
;
Crystal structure of (+-)-(2R)-2-[(3S,4S,5S)-4-benzoyl-5-hydroxymethyl-
4-methyltetrahydro-3-furanyl]-1-phenylpropan-1-one, C~22~H~24~O~4~
;
_journal_issue 1
_journal_name_full 'Zeitschrift f\"ur Kristallographie - New Crystal Structures'
_journal_page_first 63
_journal_page_last 64
_journal_volume 218
_journal_year 2003
_chemical_formula_structural 'C22 H24 O4'
_chemical_formula_sum 'C22 H24 O4'
_chemical_formula_weight 352.41
_space_group_IT_number 2
_symmetry_cell_setting triclinic
_symmetry_space_group_name_Hall '-P 1'
_symmetry_space_group_name_H-M 'P -1'
_cell_angle_alpha 88.393(2)
_cell_angle_beta 81.420(2)
_cell_angle_gamma 79.313(2)
_cell_formula_units_Z 2
_cell_length_a 6.1275(6)
_cell_length_b 11.2476(11)
_cell_length_c 13.4535(13)
_cell_measurement_temperature 183(2)
_cell_volume 900.93(15)
_diffrn_ambient_temperature 183(2)
_exptl_crystal_density_diffrn 1.299
_cod_database_code 8100260

loop_
_symmetry_equiv_pos_as_xyz
'x, y, z'
'-x, -y, -z'

loop_
_atom_site_label
_atom_site_type_symbol
_atom_site_fract_x
_atom_site_fract_y
_atom_site_fract_z
_atom_site_U_iso_or_equiv
_atom_site_adp_type
_atom_site_occupancy
_atom_site_symmetry_multiplicity
_atom_site_calc_flag
_atom_site_refinement_flags
_atom_site_disorder_assembly
_atom_site_disorder_group
O1 O -0.18805(17) -0.07548(9) 0.43028(7) 0.0296(2) Uani 1 2 d . . .
O21 O -0.41578(18) 0.15619(10) 0.51813(8) 0.0360(3) Uani 1 2 d . . .
H21o H -0.5292 0.1280 0.5436 0.035 Uiso 1 2 calc R . .
O31 O 0.21526(16) 0.12843(9) 0.25837(8) 0.0316(2) Uani 1 2 d . . .
O51 O 0.55675(19) -0.28452(11) 0.20321(11) 0.0473(3) Uani 1 2 d . . .
C2 C -0.0260(2) -0.16840(12) 0.37416(10) 0.0287(3) Uani 1 2 d . . .
H2a H -0.1025 -0.2286 0.3482 0.034 Uiso 1 2 calc R . .
H2b H 0.0811 -0.2106 0.4176 0.034 Uiso 1 2 calc R . .
C3 C 0.0980(2) -0.10491(11) 0.28671(9) 0.0228(3) Uani 1 2 d . . .
H3 H 0.2314 -0.0813 0.3101 0.027 Uiso 1 2 calc R . .
C4 C -0.0755(2) 0.01255(11) 0.27443(9) 0.0217(2) Uani 1 2 d . . .
C5 C -0.1577(2) 0.03971(12) 0.38767(10) 0.0246(3) Uani 1 2 d . . .
H5 H -0.0350 0.0670 0.4173 0.030 Uiso 1 2 calc R . .
C21 C -0.3709(2) 0.13164(13) 0.41357(10) 0.0300(3) Uani 1 2 d . . .
H21a H -0.3563 0.2075 0.3762 0.036 Uiso 1 2 calc R . .
H21b H -0.4981 0.1006 0.3927 0.036 Uiso 1 2 calc R . .
C31 C 0.0412(2) 0.11575(12) 0.23059(10) 0.0238(3) Uani 1 2 d . . .
C32 C -0.0522(2) 0.20421(12) 0.15527(10) 0.0256(3) Uani 1 2 d . . .
C33 C 0.1012(3) 0.23692(13) 0.07676(11) 0.0322(3) Uani 1 2 d . . .
H33 H 0.2540 0.1978 0.0696 0.039 Uiso 1 2 calc R . .
C34 C 0.0325(3) 0.32601(15) 0.00916(12) 0.0404(4) Uani 1 2 d . . .
H34 H 0.1367 0.3461 -0.0454 0.048 Uiso 1 2 calc R . .
C35 C -0.1887(3) 0.38580(15) 0.02131(12) 0.0417(4) Uani 1 2 d . . .
H35 H -0.2350 0.4482 -0.0242 0.050 Uiso 1 2 calc R . .
C36 C -0.3421(3) 0.35531(14) 0.09916(12) 0.0376(3) Uani 1 2 d . . .
H36 H -0.4931 0.3975 0.1077 0.045 Uiso 1 2 calc R . .
C37 C -0.2757(2) 0.26268(13) 0.16512(11) 0.0304(3) Uani 1 2 d . . .
H37 H -0.3828 0.2393 0.2169 0.036 Uiso 1 2 calc R . .
C41 C -0.2610(2) -0.01383(13) 0.21833(10) 0.0270(3) Uani 1 2 d . . .
H41a H -0.3257 -0.0807 0.2514 0.040 Uiso 1 2 calc R . .
H41b H -0.1976 -0.0362 0.1487 0.040 Uiso 1 2 calc R . .
H41c H -0.3784 0.0585 0.2190 0.040 Uiso 1 2 calc R . .
C51 C 0.3583(2) -0.28959(13) 0.22079(11) 0.0308(3) Uani 1 2 d . . .
C52 C 0.1819(2) -0.18495(12) 0.19232(10) 0.0263(3) Uani 1 2 d . . .
H52 H 0.0533 -0.2182 0.1735 0.032 Uiso 1 2 calc R . .
C53 C 0.2812(3) -0.11596(14) 0.10272(10) 0.0317(3) Uani 1 2 d . . .
H53a H 0.1664 -0.0490 0.0852 0.048 Uiso 1 2 calc R . .
H53b H 0.3324 -0.1708 0.0452 0.048 Uiso 1 2 calc R . .
H53c H 0.4086 -0.0838 0.1202 0.048 Uiso 1 2 calc R . .
C54 C 0.2881(2) -0.39733(12) 0.27527(11) 0.0302(3) Uani 1 2 d . . .
C55 C 0.4203(3) -0.45476(14) 0.34449(13) 0.0394(4) Uani 1 2 d . . .
H55 H 0.5487 -0.4242 0.3563 0.047 Uiso 1 2 calc R . .
C56 C 0.3664(3) -0.55575(16) 0.39621(14) 0.0476(4) Uani 1 2 d . . .
H56 H 0.4554 -0.5932 0.4445 0.057 Uiso 1 2 calc R . .
C57 C 0.1837(4) -0.60195(15) 0.37762(15) 0.0489(4) Uani 1 2 d . . .
H57 H 0.1483 -0.6722 0.4123 0.059 Uiso 1 2 calc R . .
C58 C 0.0510(3) -0.54648(15) 0.30858(14) 0.0432(4) Uani 1 2 d . . .
H58 H -0.0739 -0.5793 0.2954 0.052 Uiso 1 2 calc R . .
C59 C 0.1005(3) -0.44292(13) 0.25866(12) 0.0344(3) Uani 1 2 d . . .
H59 H 0.0063 -0.4032 0.2131 0.041 Uiso 1 2 calc R . .

loop_
_atom_site_aniso_label
_atom_site_aniso_U_11
_atom_site_aniso_U_22
_atom_site_aniso_U_33
_atom_site_aniso_U_23
_atom_site_aniso_U_13
_atom_site_aniso_U_12
O1 0.0281(5) 0.0300(5) 0.0284(5) 0.0034(4) 0.0012(4) -0.0040(4)
O21 0.0300(6) 0.0473(6) 0.0298(5) -0.0079(4) 0.0030(4) -0.0097(5)
O31 0.0226(5) 0.0327(5) 0.0420(6) 0.0033(4) -0.0095(4) -0.0083(4)
O51 0.0240(6) 0.0388(6) 0.0768(9) 0.0025(6) -0.0042(6) -0.0031(5)
C2 0.0275(7) 0.0272(6) 0.0296(6) 0.0024(5) -0.0019(5) -0.0026(5)
C3 0.0190(6) 0.0254(6) 0.0241(6) 0.0007(5) -0.0045(5) -0.0032(5)
C4 0.0167(5) 0.0245(6) 0.0239(6) 0.0008(5) -0.0037(4) -0.0035(4)
C5 0.0217(6) 0.0272(6) 0.0248(6) 0.0008(5) -0.0035(5) -0.0041(5)
C21 0.0256(7) 0.0338(7) 0.0272(6) -0.0022(5) 0.0000(5) 0.0004(5)
C31 0.0197(6) 0.0254(6) 0.0256(6) -0.0012(5) -0.0021(5) -0.0035(5)
C32 0.0269(7) 0.0243(6) 0.0264(6) 0.0001(5) -0.0050(5) -0.0059(5)
C33 0.0316(7) 0.0329(7) 0.0337(7) 0.0016(6) -0.0033(6) -0.0117(6)
C34 0.0508(10) 0.0421(9) 0.0331(7) 0.0100(6) -0.0072(7) -0.0219(8)
C35 0.0617(11) 0.0297(7) 0.0382(8) 0.0094(6) -0.0186(8) -0.0120(7)
C36 0.0421(9) 0.0300(7) 0.0399(8) 0.0009(6) -0.0153(7) 0.0024(6)
C37 0.0306(7) 0.0302(7) 0.0291(6) 0.0001(5) -0.0049(5) -0.0020(5)
C41 0.0206(6) 0.0310(7) 0.0310(6) -0.0006(5) -0.0077(5) -0.0059(5)
C51 0.0253(7) 0.0263(7) 0.0401(7) -0.0059(6) -0.0040(6) -0.0027(5)
C52 0.0236(6) 0.0256(6) 0.0299(6) -0.0030(5) -0.0038(5) -0.0047(5)
C53 0.0317(7) 0.0340(7) 0.0286(6) -0.0043(5) 0.0006(5) -0.0073(6)
C54 0.0280(7) 0.0237(6) 0.0373(7) -0.0050(5) -0.0045(6) -0.0002(5)
C55 0.0388(9) 0.0317(8) 0.0471(9) -0.0047(7) -0.0142(7) 0.0025(6)
C56 0.0595(12) 0.0339(8) 0.0474(10) 0.0004(7) -0.0182(8) 0.0050(8)
C57 0.0625(12) 0.0280(8) 0.0534(10) 0.0033(7) -0.0053(9) -0.0042(7)
C58 0.0450(10) 0.0313(8) 0.0546(10) -0.0018(7) -0.0062(8) -0.0105(7)
C59 0.0330(8) 0.0301(7) 0.0402(8) -0.0016(6) -0.0080(6) -0.0033(6)

loop_
_geom_bond_atom_site_label_1
_geom_bond_atom_site_label_2
_geom_bond_distance
_geom_bond_site_symmetry_2
_geom_bond_publ_flag
O1 C5 1.4344(16) . ?
O1 C2 1.4437(17) . ?
O21 C21 1.4173(17) . ?
O31 C31 1.2151(15) . ?
O51 C51 1.2151(18) . ?
C2 C3 1.5359(18) . ?
C3 C52 1.5443(18) . ?
C3 C4 1.5563(18) . ?
C4 C41 1.5310(17) . ?
C4 C31 1.5328(17) . ?
C4 C5 1.5518(18) . ?
C5 C21 1.5102(19) . ?
C31 C32 1.4997(18) . ?
C32 C37 1.394(2) . ?
C32 C33 1.3944(19) . ?
C33 C34 1.384(2) . ?
C34 C35 1.385(3) . ?
C35 C36 1.380(3) . ?
C36 C37 1.392(2) . ?
C51 C54 1.497(2) . ?
C51 C52 1.525(2) . ?
C52 C53 1.5261(19) . ?
C54 C59 1.391(2) . ?
C54 C55 1.392(2) . ?
C55 C56 1.382(2) . ?
C56 C57 1.376(3) . ?
C57 C58 1.385(3) . ?
C58 C59 1.388(2) . ?
